data_4031765
loop_
_publ_author_name
'Tanimoto, Hiroki'
'Yokoyama, Keiichi'
'Mizutani, Yusuke'
'Shitaoka, Takashi'
'Morimoto, Tsumoru'
'Nishiyama, Yasuhiro'
'Kakiuchi, Kiyomi'

_publ_section_title
;
 Synthesis of \a-Substituted Enoximes with Nucleophiles via
 Nitrosoallenes.
;
_journal_issue 2
_journal_name_full 'The Journal of organic chemistry'
_journal_page_first 559
_journal_page_last 574
_journal_paper_doi 10.1021/acs.joc.5b02364
_journal_volume 81
_journal_year 2016
_chemical_formula_moiety 'C19 H20 N2 O'
_chemical_formula_sum 'C19 H20 N2 O'
_chemical_formula_weight 292.38
_space_group_crystal_system monoclinic
_space_group_IT_number 4
_space_group_name_Hall 'P 2yb'
_space_group_name_H-M_alt 'P 1 21 1'
_symmetry_space_group_name_Hall 'P 2yb'
_symmetry_space_group_name_H-M 'P 1 21 1'
_atom_sites_solution_hydrogens geom
_atom_sites_solution_primary direct
_atom_sites_solution_secondary difmap
_cell_angle_alpha 90.0000
_cell_angle_beta 92.7067(8)
_cell_angle_gamma 90.0000
_cell_formula_units_Z 4
_cell_length_a 12.2761(3)
_cell_length_b 7.87636(18)
_cell_length_c 16.8396(4)
_cell_measurement_reflns_used 17158
_cell_measurement_temperature 123
_cell_measurement_theta_max 25.34
_cell_measurement_theta_min 3.00
_cell_volume 1626.42(7)
_computing_cell_refinement 'RAPID AUTO'
_computing_data_collection 'RAPID AUTO (Rigaku, ????)'
_computing_data_reduction 'RAPID AUTO'
_computing_molecular_graphics 'CrystalStructure 4.1'
_computing_publication_material 'CrystalStructure 4.1 (Rigaku, 2014)'
_computing_structure_refinement 'SHELXL2013 (Sheldrick, 2008)'
_computing_structure_solution 'SIR2011 (Burla, et al., 2012)'
_diffrn_ambient_temperature 123
_diffrn_detector_area_resol_mean 10.000
_diffrn_measured_fraction_theta_full 0.998
_diffrn_measured_fraction_theta_max 0.998
_diffrn_measurement_device_type 'Rigaku R-AXIS RAPID'
_diffrn_measurement_method \w
_diffrn_radiation_type 'Mo K\a'
_diffrn_radiation_wavelength 0.71075
_diffrn_reflns_av_R_equivalents 0.0422
_diffrn_reflns_Laue_measured_fraction_full 0.998
_diffrn_reflns_Laue_measured_fraction_max 0.998
_diffrn_reflns_limit_h_max 14
_diffrn_reflns_limit_h_min -14
_diffrn_reflns_limit_k_max 9
_diffrn_reflns_limit_k_min -9
_diffrn_reflns_limit_l_max 20
_diffrn_reflns_limit_l_min -20
_diffrn_reflns_number 23251
_diffrn_reflns_point_group_measured_fraction_full 0.982
_diffrn_reflns_point_group_measured_fraction_max 0.982
_diffrn_reflns_theta_full 25.242
_diffrn_reflns_theta_max 25.342
_diffrn_reflns_theta_min 3.001
_diffrn_standards_number 0
_exptl_absorpt_coefficient_mu 0.074
_exptl_absorpt_correction_T_max 0.999
_exptl_absorpt_correction_T_min 0.794
_exptl_absorpt_correction_type multi-scan
_exptl_absorpt_process_details 'ABSCOR (Rigaku, 1995)'
_exptl_crystal_colour colorless
_exptl_crystal_density_diffrn 1.194
_exptl_crystal_density_method 'not measured'
_exptl_crystal_description platelet
_exptl_crystal_F_000 624.00
_exptl_crystal_size_max 0.090
_exptl_crystal_size_mid 0.060
_exptl_crystal_size_min 0.010
_refine_diff_density_max 0.18
_refine_diff_density_min -0.22
_refine_ls_abs_structure_details
;
 Flack x determined using 1820 quotients [(I+)-(I-)]/[(I+)+(I-)]
 (Parsons and Flack (2004), Acta Cryst. A60, s61).
;
_refine_ls_abs_structure_Flack 0.5(7)
_refine_ls_extinction_method none
_refine_ls_goodness_of_fit_ref 1.090
_refine_ls_hydrogen_treatment constr
_refine_ls_number_parameters 401
_refine_ls_number_reflns 5857
_refine_ls_number_restraints 1
_refine_ls_R_factor_all 0.0545
_refine_ls_R_factor_gt 0.0397
_refine_ls_shift/su_max 0.000
_refine_ls_structure_factor_coef Fsqd
_refine_ls_weighting_details 'w = 1/[\s^2^(Fo^2^)+(0.0456P)^2^+0.2742P] where P=(Fo^2^+2Fc^2^)/3'
_refine_ls_weighting_scheme calc
_refine_ls_wR_factor_gt 0.0901
_refine_ls_wR_factor_ref 0.1008
_reflns_number_gt 4824
_reflns_number_total 5857
_reflns_threshold_expression F^2^>2.0\s(F^2^)
_cod_data_source_file jo5b02364_si_002.cif
_cod_data_source_block ky-azirine
_cod_depositor_comments
;
 Changing the 'symmetry_equiv_pos_site_id' data item to '_space_group_symop_id'.

 Antanas Vaitkus,
 2017-03-05

 Adding full bibliography for 4031763--4031767.cif.

The following automatic conversions were performed:
data name '_geom_hbond_publ_fla' replaced with
'_geom_hbond_publ_flag' as specified in the replacement file
'/home/antanas/src/cod-tools/trunk/data/replacement-values/replacement_tags.lst'.

Automatic conversion script
Id: cif_correct_tags 5005 2017-03-03 11:38:54Z antanas 
;
_cod_database_code 4031765
_shelxl_res_file
;
TITL ky-azirine
CELL  0.71075 12.27609 7.87636 16.83958 90.00000 92.70670 90.00000
ZERR  4 0.00029 0.00018 0.00043 0.00000 0.00080 0.00000
LATT -1
SYMM    -X, .50+Y,    -Z
SFAC C H N O
UNIT 76 80 8 4
L.S. 5
FMAP 2
PLAN -40
WPDB -2
HTAB
BOND $H
CONF
LIST 4
TEMP -150.0
ACTA
SIZE 0.090 0.060 0.010
WGHT    0.045600    0.274200
FVAR       2.11685
O1    4    0.855462    0.636201    0.620188    11.00000    0.02275    0.03498 =
         0.03245   -0.00643    0.00029    0.00726
AFIX 147
H1    2    0.917127    0.613331    0.641218    11.00000   -1.20000
AFIX   0
O2    4    0.343796    0.971654    0.625875    11.00000    0.02085    0.03316 =
         0.03195    0.00439   -0.00022   -0.00452
AFIX 147
H2    2    0.406356    0.996095    0.644831    11.00000   -1.20000
AFIX   0
N1    3    0.554477    0.965417    0.696608    11.00000    0.01906    0.02744 =
         0.03104    0.00058   -0.00125   -0.00268
N2    3    0.797926    0.734948    0.671628    11.00000    0.02006    0.02377 =
         0.02806   -0.00093    0.00425    0.00128
N3    3    0.055465    0.620734    0.703491    11.00000    0.02048    0.02798 =
         0.02798   -0.00261   -0.00229    0.00205
N4    3    0.297494    0.849612    0.673073    11.00000    0.02313    0.02203 =
         0.02721   -0.00070    0.00387   -0.00063
C1    1    0.635032    0.968207    0.772045    11.00000    0.01563    0.02357 =
         0.02784    0.00100   -0.00219   -0.00010
C2    1    0.642816    0.881813    0.695636    11.00000    0.01772    0.02183 =
         0.02919    0.00162   -0.00048   -0.00636
C3    1    0.702323    0.773599    0.642631    11.00000    0.02160    0.02407 =
         0.02860    0.00144   -0.00011    0.00133
C4    1    0.650480    0.729227    0.562346    11.00000    0.03014    0.03324 =
         0.03089   -0.00152   -0.00400    0.00218
AFIX  23
H4A   2    0.704150    0.666965    0.531318    11.00000   -1.20000
H4B   2    0.631577    0.835407    0.533406    11.00000   -1.20000
AFIX   0
C5    1    0.547000    0.620073    0.567536    11.00000    0.02357    0.05269 =
         0.04398   -0.01772   -0.00336   -0.00032
AFIX  23
H5A   2    0.490501    0.687914    0.593101    11.00000   -1.20000
H5B   2    0.519034    0.592611    0.512939    11.00000   -1.20000
AFIX   0
C6    1    0.563860    0.455558    0.613531    11.00000    0.04552    0.06037 =
         0.03626   -0.00090    0.00465   -0.02429
AFIX  23
H6A   2    0.493730    0.393472    0.613371    11.00000   -1.20000
H6B   2    0.585400    0.483030    0.669455    11.00000   -1.20000
AFIX   0
C7    1    0.650272    0.339557    0.580087    11.00000    0.05359    0.03597 =
         0.04699    0.01084   -0.00786   -0.00947
AFIX 137
H7A   2    0.722418    0.391312    0.588957    11.00000   -1.20000
H7B   2    0.634901    0.323725    0.522930    11.00000   -1.20000
H7C   2    0.648931    0.229219    0.606919    11.00000   -1.20000
AFIX   0
C8    1    0.598376    0.870756    0.842243    11.00000    0.01737    0.02100 =
         0.03131   -0.00079    0.00279    0.00374
C9    1    0.655457    0.883853    0.915267    11.00000    0.02555    0.02486 =
         0.03434    0.00022    0.00144   -0.00237
AFIX  43
H9    2    0.715954    0.958820    0.920871    11.00000   -1.20000
AFIX   0
C10   1    0.625275    0.788876    0.980138    11.00000    0.03956    0.03205 =
         0.02952    0.00238    0.00145    0.00307
AFIX  43
H10   2    0.665406    0.798649    1.029559    11.00000   -1.20000
AFIX   0
C11   1    0.536944    0.680116    0.972960    11.00000    0.03565    0.03479 =
         0.03638    0.00967    0.01113    0.00039
AFIX  43
H11   2    0.516278    0.614906    1.017258    11.00000   -1.20000
AFIX   0
C12   1    0.479153    0.667027    0.901123    11.00000    0.02403    0.03316 =
         0.04681    0.00442    0.00717   -0.00543
AFIX  43
H12   2    0.418107    0.593001    0.896244    11.00000   -1.20000
AFIX   0
C13   1    0.508945    0.760615    0.835733    11.00000    0.01904    0.03053 =
         0.03602    0.00503    0.00088   -0.00211
AFIX  43
H13   2    0.468539    0.749863    0.786471    11.00000   -1.20000
AFIX   0
C14   1    0.697139    1.129510    0.786408    11.00000    0.02048    0.02456 =
         0.02447    0.00213   -0.00141    0.00236
C15   1    0.802137    1.146667    0.759282    11.00000    0.02370    0.03012 =
         0.03091   -0.00155    0.00082   -0.00286
AFIX  43
H15   2    0.834923    1.054268    0.733119    11.00000   -1.20000
AFIX   0
C16   1    0.859008    1.297392    0.770188    11.00000    0.02600    0.03675 =
         0.03292    0.00049   -0.00008   -0.00843
AFIX  43
H16   2    0.930534    1.307640    0.751512    11.00000   -1.20000
AFIX   0
C17   1    0.812354    1.432941    0.808064    11.00000    0.03559    0.02739 =
         0.03313    0.00503   -0.00806   -0.01008
AFIX  43
H17   2    0.851444    1.536358    0.815123    11.00000   -1.20000
AFIX   0
C18   1    0.708337    1.417336    0.835689    11.00000    0.03336    0.02320 =
         0.04096   -0.00024   -0.00612    0.00369
AFIX  43
H18   2    0.675894    1.510317    0.861649    11.00000   -1.20000
AFIX   0
C19   1    0.651415    1.265978    0.825491    11.00000    0.02088    0.02834 =
         0.03759   -0.00012    0.00021    0.00197
AFIX  43
H19   2    0.580586    1.255428    0.845371    11.00000   -1.20000
AFIX   0
C20   1    0.137120    0.608830    0.777929    11.00000    0.01661    0.02500 =
         0.02859   -0.00072   -0.00056   -0.00226
C21   1    0.143803    0.703468    0.703674    11.00000    0.01782    0.02659 =
         0.02701   -0.00499    0.00093    0.00363
C22   1    0.195351    0.829404    0.655296    11.00000    0.02032    0.02472 =
         0.02751   -0.00006    0.00352    0.00161
C23   1    0.124954    0.927698    0.595689    11.00000    0.02156    0.03453 =
         0.02643   -0.00129    0.00057    0.00121
AFIX  23
H23A  2    0.066042    0.853095    0.573703    11.00000   -1.20000
H23B  2    0.169620    0.963662    0.551233    11.00000   -1.20000
AFIX   0
C24   1    0.074292    1.085020    0.633232    11.00000    0.03276    0.03096 =
         0.03836   -0.00092    0.00002    0.00537
AFIX  23
H24A  2    0.032556    1.049256    0.679259    11.00000   -1.20000
H24B  2    0.133359    1.161718    0.653135    11.00000   -1.20000
AFIX   0
C25   1   -0.101179    1.082137    0.545482    11.00000    0.03834    0.03972 =
         0.04532    0.00681   -0.00138    0.00898
AFIX 137
H25A  2   -0.138353    1.036268    0.591040    11.00000   -1.20000
H25B  2   -0.079008    0.988597    0.511432    11.00000   -1.20000
H25C  2   -0.150817    1.157767    0.514983    11.00000   -1.20000
AFIX   0
C26   1   -0.000795    1.181181    0.574976    11.00000    0.03595    0.03325 =
         0.04138    0.00702    0.00138    0.00921
AFIX  23
H26A  2    0.041046    1.214321    0.528586    11.00000   -1.20000
H26B  2   -0.024874    1.286729    0.600823    11.00000   -1.20000
AFIX   0
C27   1    0.102109    0.701499    0.850085    11.00000    0.01936    0.01949 =
         0.03013   -0.00056    0.00419   -0.00371
C28   1    0.162978    0.689191    0.921943    11.00000    0.02557    0.02605 =
         0.02975   -0.00132    0.00178    0.00084
AFIX  43
H28   2    0.224093    0.615190    0.926072    11.00000   -1.20000
AFIX   0
C29   1    0.135146    0.783987    0.987478    11.00000    0.03374    0.03163 =
         0.02955   -0.00109    0.00052   -0.00251
AFIX  43
H29   2    0.177833    0.775061    1.035841    11.00000   -1.20000
AFIX   0
C30   1    0.045949    0.891208    0.983042    11.00000    0.03529    0.03214 =
         0.03391   -0.00450    0.01177   -0.00248
AFIX  43
H30   2    0.027323    0.956523    1.027847    11.00000   -1.20000
AFIX   0
C31   1   -0.016131    0.902002    0.911949    11.00000    0.02450    0.02912 =
         0.04428   -0.00655    0.00789    0.00407
AFIX  43
H31   2   -0.078478    0.973557    0.908661    11.00000   -1.20000
AFIX   0
C32   1    0.011633    0.810265    0.846251    11.00000    0.02122    0.02727 =
         0.03542   -0.00003    0.00204    0.00084
AFIX  43
H32   2   -0.030928    0.820813    0.797906    11.00000   -1.20000
AFIX   0
C33   1    0.198005    0.445249    0.788490    11.00000    0.01845    0.02283 =
         0.02624   -0.00441   -0.00436    0.00054
C34   1    0.296253    0.421647    0.752422    11.00000    0.02330    0.02581 =
         0.03443    0.00025    0.00227   -0.00134
AFIX  43
H34   2    0.324411    0.509257    0.720482    11.00000   -1.20000
AFIX   0
C35   1    0.353748    0.270259    0.762806    11.00000    0.02594    0.03101 =
         0.03876   -0.00574    0.00250    0.00592
AFIX  43
H35   2    0.421185    0.254992    0.738292    11.00000   -1.20000
AFIX   0
C36   1    0.312846    0.143152    0.808505    11.00000    0.03247    0.02758 =
         0.03585   -0.00717   -0.00684    0.00697
AFIX  43
H36   2    0.352321    0.040098    0.815604    11.00000   -1.20000
AFIX   0
C37   1    0.214345    0.163911    0.844414    11.00000    0.03476    0.02384 =
         0.03083    0.00083   -0.00425   -0.00170
AFIX  43
H37   2    0.186145    0.074999    0.875560    11.00000   -1.20000
AFIX   0
C38   1    0.157174    0.314885    0.834696    11.00000    0.02444    0.02521 =
         0.02954   -0.00249    0.00214    0.00128
AFIX  43
H38   2    0.089965    0.329641    0.859580    11.00000   -1.20000
AFIX   0
HKLF 4
 
REM  ky-azirine
REM R1 =  0.0397 for    4824 Fo > 4sig(Fo)  and  0.0545 for all    5857 data
REM    401 parameters refined using      1 restraints
 
END  
     
WGHT      0.0456      0.2742 

REM Instructions for potential hydrogen bonds
EQIV $1 x+1, y, z
HTAB O1 N3_$1
HTAB O2 N1

REM Highest difference peak  0.182,  deepest hole -0.219,  1-sigma level  0.039
Q1    1   0.0472  0.7185  0.8582  11.00000  0.05    0.18
Q2    1   0.0806  0.7819  0.8383  11.00000  0.05    0.17
Q3    1   0.1501  1.2294  0.5740  11.00000  0.05    0.16
Q4    1   0.4796  0.4026  0.5659  11.00000  0.05    0.15
Q5    1   0.1034  0.6570  0.8214  11.00000  0.05    0.14
Q6    1   0.1798  0.7226  0.6654  11.00000  0.05    0.14
Q7    1   0.9631  1.2834  0.7611  11.00000  0.05    0.14
Q8    1   0.5802  0.7871  0.8299  11.00000  0.05    0.14
Q9    1   0.4822  1.0650  0.6772  11.00000  0.05    0.14
Q10   1   0.6222  0.8989  0.8074  11.00000  0.05    0.14
Q11   1   0.7166  0.8736  0.9045  11.00000  0.05    0.14
Q12   1   0.7505  1.1395  0.7865  11.00000  0.05    0.14
Q13   1   0.4936  1.1347  0.6196  11.00000  0.05    0.14
Q14   1   0.4030  0.3537  0.5764  11.00000  0.05    0.14
Q15   1   0.1010  0.9331  0.5167  11.00000  0.05    0.14
Q16   1   0.7594  1.4318  0.8051  11.00000  0.05    0.14
Q17   1   0.6792  1.1941  0.7960  11.00000  0.05    0.13
Q18   1   0.1799  0.3738  0.7999  11.00000  0.05    0.13
Q19   1   0.3948  0.5010  0.5439  11.00000  0.05    0.13
Q20   1   0.1512  0.8485  0.5571  11.00000  0.05    0.13
Q21   1   0.8086  0.5589  0.6852  11.00000  0.05    0.13
Q22   1   0.4927  0.9379  0.6932  11.00000  0.05    0.13
Q23   1   0.7409  0.6225  0.7142  11.00000  0.05    0.13
Q24   1   0.3262  0.9979  0.7251  11.00000  0.05    0.13
Q25   1   0.3223  1.1356  0.5573  11.00000  0.05    0.12
Q26   1   0.5852  0.8698  0.7000  11.00000  0.05    0.12
Q27   1   0.6271  1.5004  0.8796  11.00000  0.05    0.12
Q28   1   0.2780  0.1600  0.8356  11.00000  0.05    0.12
Q29   1   0.3246  0.5956  0.5320  11.00000  0.05    0.12
Q30   1   0.1396  0.7364  0.8796  11.00000  0.05    0.12
Q31   1   0.4964  0.2177  0.5698  11.00000  0.05    0.12
Q32   1   0.9983  1.1797  0.7376  11.00000  0.05    0.12
Q33   1  -0.0763  0.7884  0.7744  11.00000  0.05    0.12
Q34   1   0.0736  0.8523  0.7198  11.00000  0.05    0.12
Q35   1   0.4949  0.2892  0.6014  11.00000  0.05    0.12
Q36   1  -0.0807  1.0082  0.8577  11.00000  0.05    0.12
Q37   1   0.9804  0.5123  0.6894  11.00000  0.05    0.12
Q38   1   0.6090  0.9247  0.5432  11.00000  0.05    0.12
Q39   1   0.7944  1.1278  0.8591  11.00000  0.05    0.12
Q40   1   0.3645  0.7412  0.6208  11.00000  0.05    0.12
;

loop_
_space_group_symop_id
_space_group_symop_operation_xyz
1 +X,+Y,+Z
2 -X,1/2+Y,-Z

loop_
_atom_site_label
_atom_site_type_symbol
_atom_site_fract_x
_atom_site_fract_y
_atom_site_fract_z
_atom_site_U_iso_or_equiv
_atom_site_adp_type
_atom_site_occupancy
_atom_site_site_symmetry_multiplicity
_atom_site_calc_flag
_atom_site_refinement_flags
O1 O 0.85546(16) 0.6362(3) 0.62019(12) 0.0301(5) Uani 1 2 d .
O2 O 0.34380(16) 0.9717(3) 0.62587(12) 0.0287(5) Uani 1 2 d .
N1 N 0.55448(19) 0.9654(3) 0.69661(15) 0.0259(6) Uani 1 2 d .
N2 N 0.79793(19) 0.7349(3) 0.67163(15) 0.0239(6) Uani 1 2 d .
N3 N 0.05546(19) 0.6207(4) 0.70349(15) 0.0256(6) Uani 1 2 d .
N4 N 0.29749(19) 0.8496(3) 0.67307(14) 0.0240(6) Uani 1 2 d .
C1 C 0.6350(2) 0.9682(4) 0.77205(17) 0.0224(7) Uani 1 2 d .
C2 C 0.6428(2) 0.8818(4) 0.69564(18) 0.0230(7) Uani 1 2 d .
C3 C 0.7023(2) 0.7736(4) 0.64263(18) 0.0248(7) Uani 1 2 d .
C4 C 0.6505(2) 0.7292(4) 0.56235(18) 0.0316(7) Uani 1 2 d .
C5 C 0.5470(3) 0.6201(5) 0.5675(2) 0.0402(9) Uani 1 2 d .
C6 C 0.5639(3) 0.4556(5) 0.6135(2) 0.0473(10) Uani 1 2 d .
C7 C 0.6503(3) 0.3396(5) 0.5801(2) 0.0458(9) Uani 1 2 d .
C8 C 0.5984(2) 0.8708(4) 0.84224(18) 0.0232(7) Uani 1 2 d .
C9 C 0.6555(3) 0.8839(4) 0.91527(18) 0.0282(8) Uani 1 2 d .
C10 C 0.6253(3) 0.7889(5) 0.9801(2) 0.0337(8) Uani 1 2 d .
C11 C 0.5369(3) 0.6801(5) 0.9730(2) 0.0353(9) Uani 1 2 d .
C12 C 0.4792(3) 0.6670(5) 0.9011(2) 0.0345(8) Uani 1 2 d .
C13 C 0.5089(2) 0.7606(4) 0.8357(2) 0.0285(8) Uani 1 2 d .
C14 C 0.6971(2) 1.1295(4) 0.78641(17) 0.0232(7) Uani 1 2 d .
C15 C 0.8021(2) 1.1467(5) 0.75928(18) 0.0283(7) Uani 1 2 d .
C16 C 0.8590(3) 1.2974(4) 0.7702(2) 0.0319(8) Uani 1 2 d .
C17 C 0.8124(3) 1.4329(5) 0.80806(19) 0.0323(8) Uani 1 2 d .
C18 C 0.7083(3) 1.4173(4) 0.8357(2) 0.0328(8) Uani 1 2 d .
C19 C 0.6514(3) 1.2660(4) 0.8255(2) 0.0290(8) Uani 1 2 d .
C20 C 0.1371(2) 0.6088(4) 0.77793(18) 0.0235(7) Uani 1 2 d .
C21 C 0.1438(2) 0.7035(4) 0.70367(17) 0.0238(7) Uani 1 2 d .
C22 C 0.1954(2) 0.8294(4) 0.65530(18) 0.0241(7) Uani 1 2 d .
C23 C 0.1250(2) 0.9277(4) 0.59569(17) 0.0275(7) Uani 1 2 d .
C24 C 0.0743(3) 1.0850(4) 0.6332(2) 0.0341(8) Uani 1 2 d .
C25 C -0.1012(3) 1.0821(5) 0.5455(2) 0.0412(8) Uani 1 2 d .
C26 C -0.0008(3) 1.1812(4) 0.5750(2) 0.0369(8) Uani 1 2 d .
C27 C 0.1021(2) 0.7015(4) 0.85009(18) 0.0229(7) Uani 1 2 d .
C28 C 0.1630(2) 0.6892(4) 0.92194(18) 0.0271(7) Uani 1 2 d .
C29 C 0.1351(3) 0.7840(4) 0.9875(2) 0.0317(8) Uani 1 2 d .
C30 C 0.0459(3) 0.8912(5) 0.9830(2) 0.0335(8) Uani 1 2 d .
C31 C -0.0161(3) 0.9020(4) 0.9120(2) 0.0324(8) Uani 1 2 d .
C32 C 0.0116(2) 0.8103(4) 0.8462(2) 0.0279(8) Uani 1 2 d .
C33 C 0.1980(2) 0.4452(4) 0.78849(18) 0.0227(7) Uani 1 2 d .
C34 C 0.2963(2) 0.4217(4) 0.75242(19) 0.0278(7) Uani 1 2 d .
C35 C 0.3538(3) 0.2703(4) 0.7628(2) 0.0319(8) Uani 1 2 d .
C36 C 0.3129(3) 0.1432(5) 0.80851(19) 0.0322(8) Uani 1 2 d .
C37 C 0.2143(3) 0.1639(4) 0.84441(19) 0.0300(8) Uani 1 2 d .
C38 C 0.1572(3) 0.3149(4) 0.83470(19) 0.0264(8) Uani 1 2 d .
H1 H 0.91713 0.61333 0.64122 0.0361 Uiso 1 2 calc R
H2 H 0.40636 0.99609 0.64483 0.0344 Uiso 1 2 calc R
H4A H 0.70415 0.66697 0.53132 0.0379 Uiso 1 2 calc R
H4B H 0.63158 0.83541 0.53341 0.0379 Uiso 1 2 calc R
H5A H 0.4905 0.68791 0.5931 0.0483 Uiso 1 2 calc R
H5B H 0.51903 0.59261 0.51294 0.0483 Uiso 1 2 calc R
H6A H 0.49373 0.39347 0.61337 0.0568 Uiso 1 2 calc R
H6B H 0.5854 0.48303 0.66946 0.0568 Uiso 1 2 calc R
H7A H 0.72242 0.39131 0.58896 0.0550 Uiso 1 2 calc R
H7B H 0.6349 0.32372 0.52293 0.0550 Uiso 1 2 calc R
H7C H 0.64893 0.22922 0.60692 0.0550 Uiso 1 2 calc R
H9 H 0.71595 0.95882 0.92087 0.0339 Uiso 1 2 calc R
H10 H 0.66541 0.79865 1.02956 0.0405 Uiso 1 2 calc R
H11 H 0.51628 0.61491 1.01726 0.0424 Uiso 1 2 calc R
H12 H 0.41811 0.593 0.89624 0.0414 Uiso 1 2 calc R
H13 H 0.46854 0.74986 0.78647 0.0342 Uiso 1 2 calc R
H15 H 0.83492 1.05427 0.73312 0.0339 Uiso 1 2 calc R
H16 H 0.93053 1.30764 0.75151 0.0383 Uiso 1 2 calc R
H17 H 0.85144 1.53636 0.81512 0.0388 Uiso 1 2 calc R
H18 H 0.67589 1.51032 0.86165 0.0393 Uiso 1 2 calc R
H19 H 0.58059 1.25543 0.84537 0.0348 Uiso 1 2 calc R
H23A H 0.06604 0.85309 0.5737 0.0330 Uiso 1 2 calc R
H23B H 0.16962 0.96366 0.55123 0.0330 Uiso 1 2 calc R
H24A H 0.03256 1.04926 0.67926 0.0409 Uiso 1 2 calc R
H24B H 0.13336 1.16172 0.65313 0.0409 Uiso 1 2 calc R
H25A H -0.13835 1.03627 0.59104 0.0495 Uiso 1 2 calc R
H25B H -0.07901 0.9886 0.51143 0.0495 Uiso 1 2 calc R
H25C H -0.15082 1.15777 0.51498 0.0495 Uiso 1 2 calc R
H26A H 0.04105 1.21432 0.52859 0.0442 Uiso 1 2 calc R
H26B H -0.02487 1.28673 0.60082 0.0442 Uiso 1 2 calc R
H28 H 0.22409 0.61519 0.92607 0.0325 Uiso 1 2 calc R
H29 H 0.17783 0.77506 1.03584 0.0380 Uiso 1 2 calc R
H30 H 0.02732 0.95652 1.02785 0.0401 Uiso 1 2 calc R
H31 H -0.07848 0.97356 0.90866 0.0389 Uiso 1 2 calc R
H32 H -0.03093 0.82081 0.79791 0.0335 Uiso 1 2 calc R
H34 H 0.32441 0.50926 0.72048 0.0334 Uiso 1 2 calc R
H35 H 0.42119 0.25499 0.73829 0.0382 Uiso 1 2 calc R
H36 H 0.35232 0.0401 0.8156 0.0387 Uiso 1 2 calc R
H37 H 0.18614 0.075 0.87556 0.0360 Uiso 1 2 calc R
H38 H 0.08996 0.32964 0.85958 0.0316 Uiso 1 2 calc R

loop_
_atom_site_aniso_label
_atom_site_aniso_U_11
_atom_site_aniso_U_22
_atom_site_aniso_U_33
_atom_site_aniso_U_12
_atom_site_aniso_U_13
_atom_site_aniso_U_23
O1 0.0227(11) 0.0350(13) 0.0325(12) 0.0073(11) 0.0003(9) -0.0064(11)
O2 0.0209(11) 0.0332(13) 0.0319(12) -0.0045(10) -0.0002(9) 0.0044(11)
N1 0.0191(13) 0.0274(16) 0.0310(14) -0.0027(13) -0.0013(11) 0.0006(13)
N2 0.0201(13) 0.0238(14) 0.0281(13) 0.0013(12) 0.0043(11) -0.0009(12)
N3 0.0205(13) 0.0280(15) 0.0280(14) 0.0021(13) -0.0023(10) -0.0026(12)
N4 0.0231(14) 0.0220(14) 0.0272(14) -0.0006(12) 0.0039(11) -0.0007(12)
C1 0.0156(14) 0.0236(17) 0.0278(16) -0.0001(14) -0.0022(13) 0.0010(14)
C2 0.0177(15) 0.0218(18) 0.0292(17) -0.0064(14) -0.0005(12) 0.0016(14)
C3 0.0216(15) 0.0241(17) 0.0286(16) 0.0013(14) -0.0001(13) 0.0014(14)
C4 0.0301(16) 0.0332(18) 0.0309(17) 0.0022(14) -0.0040(13) -0.0015(15)
C5 0.0236(16) 0.053(2) 0.044(2) -0.0003(16) -0.0034(14) -0.0177(18)
C6 0.046(2) 0.060(3) 0.036(2) -0.024(2) 0.0046(17) -0.001(2)
C7 0.054(2) 0.036(2) 0.047(2) -0.0095(18) -0.0079(18) 0.0108(18)
C8 0.0174(15) 0.0210(16) 0.0313(17) 0.0037(14) 0.0028(13) -0.0008(14)
C9 0.0256(16) 0.0249(19) 0.0343(18) -0.0024(15) 0.0014(14) 0.0002(15)
C10 0.0396(19) 0.0321(19) 0.0295(18) 0.0031(17) 0.0014(15) 0.0024(16)
C11 0.0357(18) 0.035(2) 0.0364(19) 0.0004(17) 0.0111(15) 0.0097(17)
C12 0.0240(16) 0.033(2) 0.047(2) -0.0054(16) 0.0072(15) 0.0044(17)
C13 0.0190(15) 0.0305(19) 0.0360(18) -0.0021(15) 0.0009(13) 0.0050(16)
C14 0.0205(15) 0.0246(18) 0.0245(16) 0.0024(14) -0.0014(12) 0.0021(14)
C15 0.0237(16) 0.0301(19) 0.0309(17) -0.0029(15) 0.0008(13) -0.0015(16)
C16 0.0260(17) 0.037(2) 0.0329(18) -0.0084(16) -0.0001(14) 0.0005(16)
C17 0.0356(19) 0.0274(19) 0.0331(18) -0.0101(16) -0.0081(15) 0.0050(16)
C18 0.0334(18) 0.0232(18) 0.041(2) 0.0037(16) -0.0061(15) -0.0002(16)
C19 0.0209(16) 0.0283(19) 0.0376(18) 0.0020(15) 0.0002(14) -0.0001(16)
C20 0.0166(15) 0.0250(18) 0.0286(17) -0.0023(14) -0.0006(12) -0.0007(14)
C21 0.0178(15) 0.0266(18) 0.0270(16) 0.0036(14) 0.0009(12) -0.0050(14)
C22 0.0203(15) 0.0247(17) 0.0275(16) 0.0016(13) 0.0035(12) -0.0001(14)
C23 0.0216(15) 0.0345(18) 0.0264(16) 0.0012(14) 0.0006(12) -0.0013(14)
C24 0.0328(17) 0.0310(19) 0.0384(19) 0.0054(15) 0.0000(14) -0.0009(16)
C25 0.0383(18) 0.040(2) 0.045(2) 0.0090(16) -0.0014(15) 0.0068(17)
C26 0.0360(17) 0.0333(19) 0.0414(19) 0.0092(15) 0.0014(15) 0.0070(16)
C27 0.0194(15) 0.0195(16) 0.0301(17) -0.0037(13) 0.0042(12) -0.0006(14)
C28 0.0256(16) 0.0261(19) 0.0297(17) 0.0008(14) 0.0018(13) -0.0013(15)
C29 0.0337(18) 0.0316(19) 0.0296(17) -0.0025(17) 0.0005(14) -0.0011(15)
C30 0.0353(18) 0.032(2) 0.0339(19) -0.0025(16) 0.0118(15) -0.0045(16)
C31 0.0245(16) 0.029(2) 0.044(2) 0.0041(15) 0.0079(15) -0.0066(16)
C32 0.0212(16) 0.0273(19) 0.0354(18) 0.0008(14) 0.0020(13) -0.0000(15)
C33 0.0185(14) 0.0228(17) 0.0262(16) 0.0005(13) -0.0044(12) -0.0044(14)
C34 0.0233(16) 0.0258(18) 0.0344(18) -0.0013(14) 0.0023(14) 0.0003(15)
C35 0.0259(17) 0.031(2) 0.0388(19) 0.0059(16) 0.0025(14) -0.0057(17)
C36 0.0325(18) 0.0276(19) 0.0359(18) 0.0070(17) -0.0068(15) -0.0072(17)
C37 0.0348(18) 0.0238(18) 0.0308(18) -0.0017(16) -0.0043(14) 0.0008(15)
C38 0.0244(17) 0.0252(19) 0.0295(17) 0.0013(14) 0.0021(13) -0.0025(15)

loop_
_atom_type_symbol
_atom_type_description
_atom_type_scat_dispersion_real
_atom_type_scat_dispersion_imag
_atom_type_scat_source
C C 0.0033 0.0016
;
International Tables for Crystallography
(Vol. C, Tables 4.2.6.8 and 6.1.1.4)
;
H H 0.0000 0.0000
;
International Tables for Crystallography
(Vol. C, Table 6.1.1.4)
;
N N 0.0061 0.0033
;
International Tables for Crystallography
(Vol. C, Tables 4.2.6.8 and 6.1.1.4)
;
O O 0.0106 0.0060
;
International Tables for Crystallography
(Vol. C, Tables 4.2.6.8 and 6.1.1.4)
;

loop_
_geom_angle_atom_site_label_1
_geom_angle_atom_site_label_2
_geom_angle_atom_site_label_3
_geom_angle
_geom_angle_publ_flag
C1 N1 C2 60.8(2) yes
O1 N2 C3 112.3(2) yes
C20 N3 C21 60.9(2) yes
O2 N4 C22 112.0(2) yes
N1 C1 C2 49.28(17) yes
N1 C1 C8 115.5(2) yes
N1 C1 C14 116.0(2) yes
C2 C1 C8 119.4(3) yes
C2 C1 C14 118.9(3) yes
C8 C1 C14 118.6(2) yes
N1 C2 C1 69.9(2) yes
N1 C2 C3 139.9(3) yes
C1 C2 C3 150.2(3) yes
N2 C3 C2 112.4(3) yes
N2 C3 C4 128.6(3) yes
C2 C3 C4 118.9(3) yes
C3 C4 C5 113.1(3) yes
C4 C5 C6 114.4(3) yes
C5 C6 C7 113.7(3) yes
C1 C8 C9 120.2(3) yes
C1 C8 C13 121.3(3) yes
C9 C8 C13 118.4(3) yes
C8 C9 C10 120.9(3) yes
C9 C10 C11 120.1(3) yes
C10 C11 C12 119.5(3) yes
C11 C12 C13 120.9(3) yes
C8 C13 C12 120.1(3) yes
C1 C14 C15 120.1(3) yes
C1 C14 C19 121.2(3) yes
C15 C14 C19 118.7(3) yes
C14 C15 C16 120.5(3) yes
C15 C16 C17 120.4(3) yes
C16 C17 C18 119.7(3) yes
C17 C18 C19 120.1(3) yes
C14 C19 C18 120.6(3) yes
N3 C20 C21 49.16(17) yes
N3 C20 C27 114.9(2) yes
N3 C20 C33 116.3(2) yes
C21 C20 C27 118.4(3) yes
C21 C20 C33 119.5(3) yes
C27 C20 C33 119.0(3) yes
N3 C21 C20 69.9(2) yes
N3 C21 C22 138.5(3) yes
C20 C21 C22 151.0(3) yes
N4 C22 C21 113.7(3) yes
N4 C22 C23 127.9(3) yes
C21 C22 C23 118.3(2) yes
C22 C23 C24 111.8(2) yes
C23 C24 C26 112.5(3) yes
C24 C26 C25 114.4(3) yes
C20 C27 C28 120.5(3) yes
C20 C27 C32 121.2(3) yes
C28 C27 C32 118.2(3) yes
C27 C28 C29 120.7(3) yes
C28 C29 C30 120.6(3) yes
C29 C30 C31 119.0(3) yes
C30 C31 C32 120.9(3) yes
C27 C32 C31 120.6(3) yes
C20 C33 C34 120.2(3) yes
C20 C33 C38 120.6(3) yes
C34 C33 C38 119.2(3) yes
C33 C34 C35 120.4(3) yes
C34 C35 C36 119.9(3) yes
C35 C36 C37 120.5(3) yes
C36 C37 C38 119.8(3) yes
C33 C38 C37 120.2(3) yes
N2 O1 H1 109.471 no
N4 O2 H2 109.470 no
C3 C4 H4A 108.954 no
C3 C4 H4B 108.950 no
C5 C4 H4A 108.951 no
C5 C4 H4B 108.955 no
H4A C4 H4B 107.756 no
C4 C5 H5A 108.670 no
C4 C5 H5B 108.671 no
C6 C5 H5A 108.675 no
C6 C5 H5B 108.670 no
H5A C5 H5B 107.596 no
C5 C6 H6A 108.815 no
C5 C6 H6B 108.814 no
C7 C6 H6A 108.812 no
C7 C6 H6B 108.811 no
H6A C6 H6B 107.679 no
C6 C7 H7A 109.474 no
C6 C7 H7B 109.472 no
C6 C7 H7C 109.475 no
H7A C7 H7B 109.471 no
H7A C7 H7C 109.469 no
H7B C7 H7C 109.466 no
C8 C9 H9 119.532 no
C10 C9 H9 119.545 no
C9 C10 H10 119.928 no
C11 C10 H10 119.927 no
C10 C11 H11 120.240 no
C12 C11 H11 120.251 no
C11 C12 H12 119.570 no
C13 C12 H12 119.572 no
C8 C13 H13 119.934 no
C12 C13 H13 119.932 no
C14 C15 H15 119.742 no
C16 C15 H15 119.752 no
C15 C16 H16 119.794 no
C17 C16 H16 119.798 no
C16 C17 H17 120.154 no
C18 C17 H17 120.151 no
C17 C18 H18 119.965 no
C19 C18 H18 119.950 no
C14 C19 H19 119.684 no
C18 C19 H19 119.685 no
C22 C23 H23A 109.263 no
C22 C23 H23B 109.263 no
C24 C23 H23A 109.269 no
C24 C23 H23B 109.266 no
H23A C23 H23B 107.930 no
C23 C24 H24A 109.104 no
C23 C24 H24B 109.103 no
C26 C24 H24A 109.108 no
C26 C24 H24B 109.102 no
H24A C24 H24B 107.843 no
C26 C25 H25A 109.464 no
C26 C25 H25B 109.471 no
C26 C25 H25C 109.476 no
H25A C25 H25B 109.471 no
H25A C25 H25C 109.474 no
H25B C25 H25C 109.471 no
C24 C26 H26A 108.659 no
C24 C26 H26B 108.667 no
C25 C26 H26A 108.655 no
C25 C26 H26B 108.657 no
H26A C26 H26B 107.592 no
C27 C28 H28 119.665 no
C29 C28 H28 119.660 no
C28 C29 H29 119.680 no
C30 C29 H29 119.679 no
C29 C30 H30 120.511 no
C31 C30 H30 120.518 no
C30 C31 H31 119.576 no
C32 C31 H31 119.570 no
C27 C32 H32 119.702 no
C31 C32 H32 119.701 no
C33 C34 H34 119.823 no
C35 C34 H34 119.820 no
C34 C35 H35 120.050 no
C36 C35 H35 120.052 no
C35 C36 H36 119.728 no
C37 C36 H36 119.737 no
C36 C37 H37 120.114 no
C38 C37 H37 120.110 no
C33 C38 H38 119.875 no
C37 C38 H38 119.886 no

loop_
_geom_bond_atom_site_label_1
_geom_bond_atom_site_label_2
_geom_bond_distance
_geom_bond_publ_flag
O1 N2 1.383(3) yes
O2 N4 1.386(3) yes
N1 C1 1.573(4) yes
N1 C2 1.270(4) yes
N2 C3 1.286(4) yes
N3 C20 1.570(4) yes
N3 C21 1.265(4) yes
N4 C22 1.285(4) yes
C1 C2 1.463(4) yes
C1 C8 1.496(4) yes
C1 C14 1.495(4) yes
C2 C3 1.455(4) yes
C3 C4 1.508(4) yes
C4 C5 1.540(5) yes
C5 C6 1.519(6) yes
C6 C7 1.528(5) yes
C8 C9 1.390(4) yes
C8 C13 1.400(4) yes
C9 C10 1.389(5) yes
C10 C11 1.383(5) yes
C11 C12 1.377(5) yes
C12 C13 1.388(5) yes
C14 C15 1.394(4) yes
C14 C19 1.392(5) yes
C15 C16 1.385(5) yes
C16 C17 1.382(5) yes
C17 C18 1.385(5) yes
C18 C19 1.388(5) yes
C20 C21 1.461(4) yes
C20 C27 1.498(4) yes
C20 C33 1.496(4) yes
C21 C22 1.448(4) yes
C22 C23 1.507(4) yes
C23 C24 1.536(5) yes
C24 C26 1.517(5) yes
C25 C26 1.522(5) yes
C27 C28 1.395(4) yes
C27 C32 1.402(4) yes
C28 C29 1.389(5) yes
C29 C30 1.382(5) yes
C30 C31 1.391(5) yes
C31 C32 1.378(5) yes
C33 C34 1.388(4) yes
C33 C38 1.396(4) yes
C34 C35 1.392(5) yes
C35 C36 1.372(5) yes
C36 C37 1.387(5) yes
C37 C38 1.387(5) yes
O1 H1 0.840 no
O2 H2 0.840 no
C4 H4A 0.990 no
C4 H4B 0.990 no
C5 H5A 0.990 no
C5 H5B 0.990 no
C6 H6A 0.990 no
C6 H6B 0.990 no
C7 H7A 0.980 no
C7 H7B 0.980 no
C7 H7C 0.980 no
C9 H9 0.950 no
C10 H10 0.950 no
C11 H11 0.950 no
C12 H12 0.950 no
C13 H13 0.950 no
C15 H15 0.950 no
C16 H16 0.950 no
C17 H17 0.950 no
C18 H18 0.950 no
C19 H19 0.950 no
C23 H23A 0.990 no
C23 H23B 0.990 no
C24 H24A 0.990 no
C24 H24B 0.990 no
C25 H25A 0.980 no
C25 H25B 0.980 no
C25 H25C 0.980 no
C26 H26A 0.990 no
C26 H26B 0.990 no
C28 H28 0.950 no
C29 H29 0.950 no
C30 H30 0.950 no
C31 H31 0.950 no
C32 H32 0.950 no
C34 H34 0.950 no
C35 H35 0.950 no
C36 H36 0.950 no
C37 H37 0.950 no
C38 H38 0.950 no

loop_
_geom_contact_atom_site_label_1
_geom_contact_atom_site_label_2
_geom_contact_distance
_geom_contact_publ_flag
_geom_contact_site_symmetry_2
O1 C2 3.533(4) no .
O1 C4 2.754(4) no .
O1 C7 3.478(4) no .
O2 C21 3.537(4) no .
O2 C23 2.733(3) no .
O2 C24 3.435(4) no .
N1 N2 3.539(3) no .
N1 C4 3.196(4) no .
N1 C5 3.480(5) no .
N1 C13 2.920(4) no .
N1 C15 3.477(4) no .
N1 C19 3.389(4) no .
N2 C1 3.249(4) no .
N2 C5 3.588(4) no .
N2 C15 3.562(4) no .
N3 N4 3.533(3) no .
N3 C23 3.165(4) no .
N3 C32 2.902(4) no .
N3 C34 3.413(4) no .
N3 C38 3.462(4) no .
N4 C20 3.304(4) no .
N4 C24 3.350(4) no .
C2 C5 3.170(5) no .
C2 C13 3.089(4) no .
C2 C15 3.021(4) no .
C3 C6 3.054(5) no .
C4 C7 3.084(5) no .
C8 C11 2.797(5) no .
C8 C19 3.195(5) no .
C9 C12 2.758(5) no .
C9 C14 2.970(4) no .
C9 C19 3.367(5) no .
C10 C13 2.770(5) no .
C14 C17 2.792(5) no .
C15 C18 2.769(5) no .
C16 C19 2.765(5) no .
C21 C24 3.327(5) no .
C21 C32 3.078(4) no .
C21 C34 2.993(4) no .
C23 C25 3.111(4) no .
C27 C30 2.805(5) no .
C27 C38 3.133(4) no .
C28 C31 2.764(4) no .
C28 C33 3.003(4) no .
C28 C38 3.293(5) no .
C29 C32 2.767(5) no .
C33 C36 2.778(5) no .
C34 C37 2.771(5) no .
C35 C38 2.773(5) no .
O1 N3 2.772(3) no 1_655
O2 N1 2.796(3) no .
O2 C35 3.292(4) no 1_565
O2 C36 3.397(4) no 1_565
N1 O2 2.796(3) no .
N1 N4 3.290(3) no .
N2 N3 3.306(3) no 1_655
N2 C17 3.306(4) no 1_545
N3 O1 2.772(3) no 1_455
N3 N2 3.306(3) no 1_455
N4 N1 3.290(3) no .
N4 C36 3.247(4) no 1_565
C17 N2 3.306(4) no 1_565
C35 O2 3.292(4) no 1_545
C36 O2 3.397(4) no 1_545
C36 N4 3.247(4) no 1_545
O1 H4A 2.3422 no .
O1 H4B 3.4310 no .
O1 H7A 2.5658 no .
O2 H23B 2.4294 no .
O2 H24B 3.0394 no .
N1 H4B 3.1213 no .
N1 H5A 2.8816 no .
N1 H13 2.5370 no .
N1 H15 3.5384 no .
N1 H19 3.3941 no .
N2 H4A 2.6340 no .
N2 H4B 3.1249 no .
N2 H6B 3.2767 no .
N2 H7A 3.1625 no .
N2 H15 2.7495 no .
N3 H23A 2.8583 no .
N3 H24A 3.4098 no .
N3 H32 2.5091 no .
N3 H34 3.4153 no .
N3 H38 3.4985 no .
N4 H23A 3.2287 no .
N4 H23B 2.6789 no .
N4 H24B 3.1862 no .
N4 H34 2.8121 no .
C1 H9 2.6528 no .
C1 H13 2.6909 no .
C1 H15 2.6576 no .
C1 H19 2.6771 no .
C2 H4A 3.3591 no .
C2 H4B 2.7532 no .
C2 H5A 2.9164 no .
C2 H6B 3.2446 no .
C2 H13 2.8820 no .
C2 H15 2.7684 no .
C3 H1 2.9247 no .
C3 H5A 2.7763 no .
C3 H5B 3.3765 no .
C3 H6B 2.7502 no .
C3 H7A 3.1568 no .
C3 H15 3.1023 no .
C4 H1 3.5919 no .
C4 H6A 3.4045 no .
C4 H6B 2.7907 no .
C4 H7A 2.8333 no .
C4 H7B 3.2660 no .
C5 H7A 2.8179 no .
C5 H7B 2.6932 no .
C5 H7C 3.3770 no .
C6 H4A 2.8072 no .
C6 H4B 3.4012 no .
C7 H4A 2.7953 no .
C7 H5A 3.3858 no .
C7 H5B 2.7703 no .
C8 H10 3.2718 no .
C8 H12 3.2712 no .
C8 H19 3.0383 no .
C9 H11 3.2609 no .
C9 H13 3.2578 no .
C9 H19 3.2701 no .
C10 H12 3.2412 no .
C11 H9 3.2557 no .
C11 H13 3.2588 no .
C12 H10 3.2425 no .
C13 H9 3.2568 no .
C13 H11 3.2625 no .
C14 H9 2.6341 no .
C14 H16 3.2683 no .
C14 H18 3.2712 no .
C15 H9 3.3144 no .
C15 H17 3.2585 no .
C15 H19 3.2565 no .
C16 H18 3.2504 no .
C17 H15 3.2554 no .
C17 H19 3.2578 no .
C18 H16 3.2498 no .
C19 H9 2.9900 no .
C19 H15 3.2567 no .
C19 H17 3.2613 no .
C20 H28 2.6672 no .
C20 H32 2.6874 no .
C20 H34 2.6547 no .
C20 H38 2.6714 no .
C21 H23A 2.6254 no .
C21 H23B 3.3116 no .
C21 H24A 3.0657 no .
C21 H32 2.8801 no .
C21 H34 2.6975 no .
C22 H2 2.9168 no .
C22 H24A 2.6891 no .
C22 H24B 2.7256 no .
C22 H34 3.1478 no .
C23 H2 3.5552 no .
C23 H25A 3.3408 no .
C23 H25B 2.8595 no .
C23 H26A 2.7063 no .
C23 H26B 3.3767 no .
C24 H25A 2.7002 no .
C24 H25B 2.8215 no .
C24 H25C 3.3780 no .
C25 H23A 2.7572 no .
C25 H23B 3.4498 no .
C25 H24A 2.7365 no .
C25 H24B 3.3876 no .
C26 H23A 2.7117 no .
C26 H23B 2.7478 no .
C27 H29 3.2725 no .
C27 H31 3.2689 no .
C27 H38 2.9374 no .
C28 H30 3.2662 no .
C28 H32 3.2610 no .
C28 H38 3.1364 no .
C29 H31 3.2466 no .
C30 H28 3.2600 no .
C30 H32 3.2618 no .
C31 H29 3.2485 no .
C32 H24A 3.4037 no .
C32 H28 3.2618 no .
C32 H30 3.2650 no .
C33 H28 2.6817 no .
C33 H35 3.2690 no .
C33 H37 3.2704 no .
C34 H28 3.4502 no .
C34 H36 3.2508 no .
C34 H38 3.2598 no .
C35 H37 3.2516 no .
C36 H34 3.2485 no .
C36 H38 3.2567 no .
C37 H35 3.2534 no .
C38 H28 2.9185 no .
C38 H34 3.2606 no .
C38 H36 3.2557 no .
H1 H4A 3.1595 no .
H1 H7A 3.0573 no .
H2 H23B 3.2501 no .
H4A H5A 2.8716 no .
H4A H5B 2.3531 no .
H4A H6B 3.1553 no .
H4A H7A 2.3845 no .
H4A H7B 2.8356 no .
H4B H5A 2.3503 no .
H4B H5B 2.3749 no .
H5A H6A 2.3442 no .
H5A H6B 2.3395 no .
H5A H13 3.3162 no .
H5B H6A 2.3380 no .
H5B H6B 2.8554 no .
H5B H7A 3.1757 no .
H5B H7B 2.5523 no .
H6A H7A 2.8565 no .
H6A H7B 2.4236 no .
H6A H7C 2.3098 no .
H6B H7A 2.3247 no .
H6B H7B 2.8590 no .
H6B H7C 2.4065 no .
H6B H13 3.2595 no .
H9 H10 2.3310 no .
H9 H19 3.1042 no .
H10 H11 2.3352 no .
H11 H12 2.3245 no .
H12 H13 2.3312 no .
H15 H16 2.3285 no .
H16 H17 2.3310 no .
H17 H18 2.3366 no .
H18 H19 2.3332 no .
H23A H24A 2.4052 no .
H23A H24B 2.8770 no .
H23A H25A 2.9209 no .
H23A H25B 2.2876 no .
H23A H26A 2.9571 no .
H23B H24A 2.8769 no .
H23B H24B 2.3766 no .
H23B H25B 3.1001 no .
H23B H26A 2.5451 no .
H24A H25A 2.5150 no .
H24A H25B 3.1186 no .
H24A H25C 3.5865 no .
H24A H26A 2.8572 no .
H24A H26B 2.3774 no .
H24A H32 2.8257 no .
H24B H25A 3.5869 no .
H24B H26A 2.3727 no .
H24B H26B 2.3145 no .
H25A H26A 2.8534 no .
H25A H26B 2.4161 no .
H25B H26A 2.3187 no .
H25B H26B 2.8508 no .
H25C H26A 2.3975 no .
H25C H26B 2.3023 no .
H28 H29 2.3290 no .
H28 H38 2.9748 no .
H29 H30 2.3348 no .
H30 H31 2.3425 no .
H31 H32 2.3172 no .
H34 H35 2.3407 no .
H35 H36 2.3191 no .
H36 H37 2.3348 no .
H37 H38 2.3365 no .
O1 H16 3.4991 no 1_545
O1 H17 3.3780 no 1_545
O1 H23A 3.2257 no 1_655
O1 H23B 3.1922 no 2_646
O1 H25A 3.1906 no 1_655
O1 H25B 3.4416 no 1_655
O1 H26A 2.9275 no 2_646
O1 H26B 3.1443 no 1_645
O1 H32 3.5527 no 1_655
O2 H4A 3.0940 no 2_656
O2 H5A 2.9387 no .
O2 H5B 3.0950 no 2_656
O2 H7B 2.7868 no 2_656
O2 H13 3.5099 no .
O2 H35 3.0491 no 1_565
O2 H36 3.2370 no 1_565
N1 H2 1.9938 no .
N1 H7C 2.8475 no 1_565
N1 H35 2.9121 no 1_565
N1 H36 3.3151 no 1_565
N2 H17 2.9269 no 1_545
N2 H25A 2.8612 no 1_655
N2 H32 2.9952 no 1_655
N3 H1 1.9541 no 1_455
N3 H16 3.0339 no 1_445
N3 H17 3.2700 no 1_445
N3 H26B 3.2743 no 1_545
N4 H5A 3.0579 no .
N4 H7B 3.4472 no 2_656
N4 H13 2.8800 no .
N4 H36 2.8831 no 1_565
C1 H2 3.4569 no .
C1 H7C 3.4688 no 1_565
C1 H35 3.4894 no 1_565
C2 H2 3.1199 no .
C2 H7C 3.1202 no 1_565
C2 H25A 3.4995 no 1_655
C3 H25A 3.0035 no 1_655
C4 H25A 3.5614 no 1_655
C5 H4B 3.5172 no 2_646
C5 H7B 3.0918 no 2_656
C6 H4B 3.4948 no 2_646
C6 H34 3.5445 no .
C6 H35 3.2132 no .
C7 H5A 3.5274 no 2_646
C7 H5B 3.2015 no 2_646
C7 H23B 3.3461 no 2_646
C7 H25A 3.5255 no 1_645
C7 H25C 3.0770 no 1_645
C8 H11 3.4046 no 2_657
C8 H18 3.0071 no 1_545
C8 H36 3.3131 no 1_565
C9 H11 3.0453 no 2_657
C9 H18 3.0912 no 1_545
C9 H28 3.5031 no 2_657
C9 H31 3.3487 no 1_655
C10 H11 3.1021 no 2_657
C10 H12 3.2341 no 2_657
C10 H18 3.0493 no 1_545
C10 H28 3.4991 no 2_657
C11 H11 3.4917 no 2_657
C11 H18 2.9178 no 1_545
C11 H19 3.4942 no 2_647
C12 H18 2.8196 no 1_545
C12 H28 3.2049 no .
C12 H36 3.5945 no 1_565
C13 H18 2.8624 no 1_545
C13 H34 3.5217 no .
C13 H36 2.9318 no 1_565
C14 H7C 3.1518 no 1_565
C14 H29 3.4922 no 2_657
C14 H31 3.5775 no 1_655
C14 H35 3.5847 no 1_565
C15 H7A 3.5541 no 1_565
C15 H7C 3.1760 no 1_565
C15 H24A 3.2811 no 1_655
C15 H25A 3.0841 no 1_655
C15 H29 3.5925 no 2_657
C15 H31 3.1601 no 1_655
C15 H32 3.3293 no 1_655
C16 H1 3.4007 no 1_565
C16 H7A 3.4913 no 1_565
C16 H24A 3.3183 no 1_655
C16 H26B 3.2493 no 1_655
C16 H29 3.3233 no 2_657
C16 H31 3.5161 no 1_655
C16 H38 3.1568 no 1_665
C17 H1 3.4508 no 1_565
C17 H6B 3.5709 no 1_565
C17 H29 2.9053 no 2_657
C17 H30 3.3212 no 2_657
C17 H38 3.5707 no 1_665
C18 H6B 3.1595 no 1_565
C18 H29 2.7574 no 2_657
C19 H6B 3.2065 no 1_565
C19 H29 3.0643 no 2_657
C19 H35 3.1240 no 1_565
C20 H1 3.4651 no 1_455
C20 H16 3.4858 no 1_445
C21 H1 3.0127 no 1_455
C22 H25C 3.1938 no 2_546
C23 H4A 3.5988 no 2_656
C23 H25C 2.8548 no 2_546
C23 H26A 3.3098 no 2_546
C24 H15 3.4626 no 1_455
C24 H16 3.2386 no 1_455
C25 H7A 3.3623 no 1_465
C25 H7C 3.4818 no 1_465
C25 H15 3.2988 no 1_455
C25 H23A 2.9749 no 2_556
C25 H23B 3.5013 no 2_556
C25 H26A 3.2528 no 2_546
C26 H15 3.5589 no 1_455
C26 H16 3.2828 no 1_455
C26 H23A 2.9247 no 2_556
C26 H25B 3.0124 no 2_556
C27 H17 3.3670 no 1_445
C27 H30 3.2834 no 2_547
C27 H37 3.1402 no 1_565
C28 H9 3.4837 no 2_647
C28 H12 3.2709 no .
C28 H30 3.1173 no 2_547
C28 H31 3.5182 no 2_547
C28 H37 3.1537 no 1_565
C29 H9 3.4664 no 2_647
C29 H30 3.2632 no 2_547
C29 H31 3.1042 no 2_547
C29 H37 3.0511 no 1_565
C30 H30 3.5425 no 2_547
C30 H37 2.9372 no 1_565
C30 H38 3.2342 no 2_557
C31 H9 3.3297 no 1_455
C31 H37 2.9226 no 1_565
C32 H15 3.4115 no 1_455
C32 H17 2.9494 no 1_445
C32 H30 3.5472 no 2_547
C32 H37 3.0134 no 1_565
C33 H12 3.3889 no .
C33 H16 3.4858 no 1_445
C33 H24B 3.2622 no 1_545
C34 H6A 3.4562 no .
C34 H12 3.0956 no .
C34 H13 3.3720 no .
C34 H24B 3.2665 no 1_545
C35 H2 3.0247 no 1_545
C35 H6A 3.2613 no .
C35 H10 3.5225 no 2_647
C35 H12 3.4593 no .
C35 H19 3.0554 no 1_545
C35 H24B 3.3151 no 1_545
C36 H2 3.2489 no 1_545
C36 H10 2.9897 no 2_647
C36 H11 3.5322 no 2_647
C36 H19 3.4319 no 1_545
C36 H24B 3.3434 no 1_545
C37 H10 2.7411 no 2_647
C37 H24A 3.5977 no 1_545
C37 H24B 3.3259 no 1_545
C38 H10 3.0846 no 2_647
C38 H16 3.0559 no 1_445
C38 H24B 3.2871 no 1_545
C38 H30 3.4966 no 2_547
H1 N3 1.9541 no 1_655
H1 C16 3.4007 no 1_545
H1 C17 3.4508 no 1_545
H1 C20 3.4651 no 1_655
H1 C21 3.0127 no 1_655
H1 H16 3.0405 no 1_545
H1 H17 3.1331 no 1_545
H1 H23A 2.8978 no 1_655
H1 H23B 3.5638 no 2_646
H1 H25A 3.4958 no 1_655
H1 H25B 3.4648 no 2_646
H1 H26A 3.0351 no 2_646
H1 H26B 2.7628 no 1_645
H1 H32 3.1433 no 1_655
H2 N1 1.9938 no .
H2 C1 3.4569 no .
H2 C2 3.1199 no .
H2 C35 3.0247 no 1_565
H2 C36 3.2489 no 1_565
H2 H4A 3.4743 no 2_656
H2 H5A 2.7933 no .
H2 H5B 2.9505 no 2_656
H2 H6A 3.3587 no 1_565
H2 H7B 3.1536 no 2_656
H2 H7C 3.5814 no 1_565
H2 H13 3.1402 no .
H2 H35 2.5771 no 1_565
H2 H36 3.0017 no 1_565
H4A O2 3.0940 no 2_646
H4A C23 3.5988 no 2_646
H4A H2 3.4743 no 2_646
H4A H23B 2.6649 no 2_646
H4A H26A 3.3525 no 2_646
H4B C5 3.5172 no 2_656
H4B C6 3.4948 no 2_656
H4B H5B 2.8276 no 2_656
H4B H6A 2.8854 no 2_656
H4B H7B 3.3641 no 2_656
H4B H7C 3.3427 no 1_565
H4B H25A 3.3411 no 1_655
H5A O2 2.9387 no .
H5A N4 3.0579 no .
H5A C7 3.5274 no 2_656
H5A H2 2.7933 no .
H5A H7B 2.6547 no 2_656
H5A H34 3.3394 no .
H5B O2 3.0950 no 2_646
H5B C7 3.2015 no 2_656
H5B H2 2.9505 no 2_646
H5B H4B 2.8276 no 2_646
H5B H6A 3.1832 no 2_656
H5B H7B 2.6723 no 2_656
H5B H7C 3.0150 no 2_656
H6A C34 3.4562 no .
H6A C35 3.2613 no .
H6A H2 3.3587 no 1_545
H6A H4B 2.8854 no 2_646
H6A H5B 3.1832 no 2_646
H6A H34 2.9597 no .
H6A H35 2.5661 no .
H6B C17 3.5709 no 1_545
H6B C18 3.1595 no 1_545
H6B C19 3.2065 no 1_545
H6B H18 3.3786 no 1_545
H6B H19 3.4653 no 1_545
H6B H34 3.3624 no .
H6B H35 2.9755 no .
H7A C15 3.5541 no 1_545
H7A C16 3.4913 no 1_545
H7A C25 3.3623 no 1_645
H7A H23B 2.8195 no 2_646
H7A H25A 3.2767 no 1_645
H7A H25C 2.7459 no 1_645
H7A H26B 3.2069 no 1_645
H7B O2 2.7868 no 2_646
H7B N4 3.4472 no 2_646
H7B C5 3.0918 no 2_646
H7B H2 3.1536 no 2_646
H7B H4B 3.3641 no 2_646
H7B H5A 2.6547 no 2_646
H7B H5B 2.6723 no 2_646
H7B H23B 2.9692 no 2_646
H7B H25C 2.9461 no 1_645
H7C N1 2.8475 no 1_545
H7C C1 3.4688 no 1_545
H7C C2 3.1202 no 1_545
H7C C14 3.1518 no 1_545
H7C C15 3.1760 no 1_545
H7C C25 3.4818 no 1_645
H7C H2 3.5814 no 1_545
H7C H4B 3.3427 no 1_545
H7C H5B 3.0150 no 2_646
H7C H15 3.3421 no 1_545
H7C H25A 3.0441 no 1_645
H7C H25C 3.0193 no 1_645
H9 C28 3.4837 no 2_657
H9 C29 3.4664 no 2_657
H9 C31 3.3297 no 1_655
H9 H11 3.3174 no 2_657
H9 H28 2.9194 no 2_657
H9 H29 2.8890 no 2_657
H9 H31 2.5443 no 1_655
H10 C35 3.5225 no 2_657
H10 C36 2.9897 no 2_657
H10 C37 2.7411 no 2_657
H10 C38 3.0846 no 2_657
H10 H11 3.4111 no 2_657
H10 H12 2.8475 no 2_657
H10 H28 2.9187 no 2_657
H10 H36 3.3237 no 2_657
H10 H37 2.9499 no 2_657
H10 H38 3.4690 no 2_657
H11 C8 3.4046 no 2_647
H11 C9 3.0453 no 2_647
H11 C10 3.1021 no 2_647
H11 C11 3.4917 no 2_647
H11 C36 3.5322 no 2_657
H11 H9 3.3174 no 2_647
H11 H10 3.4111 no 2_647
H11 H18 3.4452 no 1_545
H11 H19 2.8723 no 2_647
H11 H36 3.2314 no 2_657
H12 C10 3.2341 no 2_647
H12 C28 3.2709 no .
H12 C33 3.3889 no .
H12 C34 3.0956 no .
H12 C35 3.4593 no .
H12 H10 2.8475 no 2_647
H12 H18 3.3093 no 1_545
H12 H19 3.4559 no 1_545
H12 H28 2.4635 no .
H12 H34 3.1932 no .
H13 O2 3.5099 no .
H13 N4 2.8800 no .
H13 C34 3.3720 no .
H13 H2 3.1402 no .
H13 H18 3.3671 no 1_545
H13 H34 2.7877 no .
H13 H36 2.7510 no 1_565
H15 C24 3.4626 no 1_655
H15 C25 3.2988 no 1_655
H15 C26 3.5589 no 1_655
H15 C32 3.4115 no 1_655
H15 H7C 3.3421 no 1_565
H15 H24A 2.6303 no 1_655
H15 H25A 2.4344 no 1_655
H15 H26B 3.4118 no 1_655
H15 H31 3.1584 no 1_655
H15 H32 2.6672 no 1_655
H16 O1 3.4991 no 1_565
H16 N3 3.0339 no 1_665
H16 C20 3.4858 no 1_665
H16 C24 3.2386 no 1_655
H16 C26 3.2828 no 1_655
H16 C33 3.4858 no 1_665
H16 C38 3.0559 no 1_665
H16 H1 3.0405 no 1_565
H16 H24A 2.7083 no 1_655
H16 H24B 3.2642 no 1_655
H16 H25A 3.5171 no 1_655
H16 H26B 2.6263 no 1_655
H16 H38 2.6146 no 1_665
H17 O1 3.3780 no 1_565
H17 N2 2.9269 no 1_565
H17 N3 3.2700 no 1_665
H17 C27 3.3670 no 1_665
H17 C32 2.9494 no 1_665
H17 H1 3.1331 no 1_565
H17 H29 3.2786 no 2_657
H17 H30 3.0383 no 2_657
H17 H32 2.6885 no 1_665
H17 H38 3.4027 no 1_665
H18 C8 3.0071 no 1_565
H18 C9 3.0912 no 1_565
H18 C10 3.0493 no 1_565
H18 C11 2.9178 no 1_565
H18 C12 2.8196 no 1_565
H18 C13 2.8624 no 1_565
H18 H6B 3.3786 no 1_565
H18 H11 3.4452 no 1_565
H18 H12 3.3093 no 1_565
H18 H13 3.3671 no 1_565
H18 H29 3.0570 no 2_657
H19 C11 3.4942 no 2_657
H19 C35 3.0554 no 1_565
H19 C36 3.4319 no 1_565
H19 H6B 3.4653 no 1_565
H19 H11 2.8723 no 2_657
H19 H12 3.4559 no 1_565
H19 H29 3.5015 no 2_657
H19 H35 2.5976 no 1_565
H19 H36 3.2936 no 1_565
H23A O1 3.2257 no 1_455
H23A C25 2.9749 no 2_546
H23A C26 2.9247 no 2_546
H23A H1 2.8978 no 1_455
H23A H25B 3.2162 no 2_546
H23A H25C 2.4139 no 2_546
H23A H26A 2.3825 no 2_546
H23A H26B 3.0042 no 2_546
H23B O1 3.1922 no 2_656
H23B C7 3.3461 no 2_656
H23B C25 3.5013 no 2_546
H23B H1 3.5638 no 2_656
H23B H4A 2.6649 no 2_656
H23B H7A 2.8195 no 2_656
H23B H7B 2.9692 no 2_656
H23B H25C 2.6602 no 2_546
H23B H26A 3.4675 no 2_546
H23B H26B 3.3505 no 2_546
H24A C15 3.2811 no 1_455
H24A C16 3.3183 no 1_455
H24A C37 3.5977 no 1_565
H24A H15 2.6303 no 1_455
H24A H16 2.7083 no 1_455
H24B C33 3.2622 no 1_565
H24B C34 3.2665 no 1_565
H24B C35 3.3151 no 1_565
H24B C36 3.3434 no 1_565
H24B C37 3.3259 no 1_565
H24B C38 3.2871 no 1_565
H24B H16 3.2642 no 1_455
H25A O1 3.1906 no 1_455
H25A N2 2.8612 no 1_455
H25A C2 3.4995 no 1_455
H25A C3 3.0035 no 1_455
H25A C4 3.5614 no 1_455
H25A C7 3.5255 no 1_465
H25A C15 3.0841 no 1_455
H25A H1 3.4958 no 1_455
H25A H4B 3.3411 no 1_455
H25A H7A 3.2767 no 1_465
H25A H7C 3.0441 no 1_465
H25A H15 2.4344 no 1_455
H25A H16 3.5171 no 1_455
H25A H26A 3.4846 no 2_546
H25B O1 3.4416 no 1_455
H25B C26 3.0124 no 2_546
H25B H1 3.4648 no 2_656
H25B H23A 3.2162 no 2_556
H25B H26A 2.3169 no 2_546
H25B H26B 2.8205 no 2_546
H25C C7 3.0770 no 1_465
H25C C22 3.1938 no 2_556
H25C C23 2.8548 no 2_556
H25C H7A 2.7459 no 1_465
H25C H7B 2.9461 no 1_465
H25C H7C 3.0193 no 1_465
H25C H23A 2.4139 no 2_556
H25C H23B 2.6602 no 2_556
H26A O1 2.9275 no 2_656
H26A C23 3.3098 no 2_556
H26A C25 3.2528 no 2_556
H26A H1 3.0351 no 2_656
H26A H4A 3.3525 no 2_656
H26A H23A 2.3825 no 2_556
H26A H23B 3.4675 no 2_556
H26A H25A 3.4846 no 2_556
H26A H25B 2.3169 no 2_556
H26B O1 3.1443 no 1_465
H26B N3 3.2743 no 1_565
H26B C16 3.2493 no 1_455
H26B H1 2.7628 no 1_465
H26B H7A 3.2069 no 1_465
H26B H15 3.4118 no 1_455
H26B H16 2.6263 no 1_455
H26B H23A 3.0042 no 2_556
H26B H23B 3.3505 no 2_556
H26B H25B 2.8205 no 2_556
H28 C9 3.5031 no 2_647
H28 C10 3.4991 no 2_647
H28 C12 3.2049 no .
H28 H9 2.9194 no 2_647
H28 H10 2.9187 no 2_647
H28 H12 2.4635 no .
H28 H30 3.4519 no 2_547
H28 H31 3.5574 no 2_547
H29 C14 3.4922 no 2_647
H29 C15 3.5925 no 2_647
H29 C16 3.3233 no 2_647
H29 C17 2.9053 no 2_647
H29 C18 2.7574 no 2_647
H29 C19 3.0643 no 2_647
H29 H9 2.8890 no 2_647
H29 H17 3.2786 no 2_647
H29 H18 3.0570 no 2_647
H29 H19 3.5015 no 2_647
H29 H31 2.8474 no 2_547
H29 H37 3.5920 no 1_565
H30 C17 3.3212 no 2_647
H30 C27 3.2834 no 2_557
H30 C28 3.1173 no 2_557
H30 C29 3.2632 no 2_557
H30 C30 3.5425 no 2_557
H30 C32 3.5472 no 2_557
H30 C38 3.4966 no 2_557
H30 H17 3.0383 no 2_647
H30 H28 3.4519 no 2_557
H30 H37 3.4236 no 1_565
H30 H38 2.6311 no 2_557
H31 C9 3.3487 no 1_455
H31 C14 3.5775 no 1_455
H31 C15 3.1601 no 1_455
H31 C16 3.5161 no 1_455
H31 C28 3.5182 no 2_557
H31 C29 3.1042 no 2_557
H31 H9 2.5443 no 1_455
H31 H15 3.1584 no 1_455
H31 H28 3.5574 no 2_557
H31 H29 2.8474 no 2_557
H31 H37 3.4165 no 1_565
H32 O1 3.5527 no 1_455
H32 N2 2.9952 no 1_455
H32 C15 3.3293 no 1_455
H32 H1 3.1433 no 1_455
H32 H15 2.6672 no 1_455
H32 H17 2.6885 no 1_445
H32 H37 3.5341 no 1_565
H34 C6 3.5445 no .
H34 C13 3.5217 no .
H34 H5A 3.3394 no .
H34 H6A 2.9597 no .
H34 H6B 3.3624 no .
H34 H12 3.1932 no .
H34 H13 2.7877 no .
H35 O2 3.0491 no 1_545
H35 N1 2.9121 no 1_545
H35 C1 3.4894 no 1_545
H35 C6 3.2132 no .
H35 C14 3.5847 no 1_545
H35 C19 3.1240 no 1_545
H35 H2 2.5771 no 1_545
H35 H6A 2.5661 no .
H35 H6B 2.9755 no .
H35 H19 2.5976 no 1_545
H36 O2 3.2370 no 1_545
H36 N1 3.3151 no 1_545
H36 N4 2.8831 no 1_545
H36 C8 3.3131 no 1_545
H36 C12 3.5945 no 1_545
H36 C13 2.9318 no 1_545
H36 H2 3.0017 no 1_545
H36 H10 3.3237 no 2_647
H36 H11 3.2314 no 2_647
H36 H13 2.7510 no 1_545
H36 H19 3.2936 no 1_545
H37 C27 3.1402 no 1_545
H37 C28 3.1537 no 1_545
H37 C29 3.0511 no 1_545
H37 C30 2.9372 no 1_545
H37 C31 2.9226 no 1_545
H37 C32 3.0134 no 1_545
H37 H10 2.9499 no 2_647
H37 H29 3.5920 no 1_545
H37 H30 3.4236 no 1_545
H37 H31 3.4165 no 1_545
H37 H32 3.5341 no 1_545
H38 C16 3.1568 no 1_445
H38 C17 3.5707 no 1_445
H38 C30 3.2342 no 2_547
H38 H10 3.4690 no 2_647
H38 H16 2.6146 no 1_445
H38 H17 3.4027 no 1_445
H38 H30 2.6311 no 2_547

loop_
_geom_hbond_atom_site_label_D
_geom_hbond_atom_site_label_H
_geom_hbond_atom_site_label_A
_geom_hbond_site_symmetry_A
_geom_hbond_distance_DA
_geom_hbond_distance_DH
_geom_hbond_distance_HA
_geom_hbond_angle_DHA
_geom_hbond_publ_flag
O1 H1 N3 1_655 2.772(3) 0.840 1.954 164.3 no
O2 H2 N1 . 2.796(3) 0.840 1.994 159.6 no

loop_
_geom_torsion_atom_site_label_1
_geom_torsion_atom_site_label_2
_geom_torsion_atom_site_label_3
_geom_torsion_atom_site_label_4
_geom_torsion
_geom_torsion_publ_flag
C1 N1 C2 C1 0.00(13) no
C1 N1 C2 C3 -179.1(5) no
C2 N1 C1 C2 0.00(16) no
C2 N1 C1 C8 -107.9(3) no
C2 N1 C1 C14 106.8(3) no
O1 N2 C3 C2 -178.3(2) no
O1 N2 C3 C4 -1.7(4) no
C20 N3 C21 C20 0.00(13) no
C20 N3 C21 C22 -172.7(4) no
C21 N3 C20 C21 0.00(16) no
C21 N3 C20 C27 106.9(3) no
C21 N3 C20 C33 -107.5(3) no
O2 N4 C22 C21 -179.7(2) no
O2 N4 C22 C23 -4.1(4) no
N1 C1 C2 N1 0.00(13) no
N1 C1 C2 C3 178.8(6) no
N1 C1 C8 C9 -171.0(2) no
N1 C1 C8 C13 11.2(4) no
N1 C1 C14 C15 -95.3(3) no
N1 C1 C14 C19 83.5(3) no
C2 C1 C8 C9 133.1(3) no
C2 C1 C8 C13 -44.7(4) no
C8 C1 C2 N1 99.6(3) no
C8 C1 C2 C3 -81.6(6) no
C2 C1 C14 C15 -39.4(4) no
C2 C1 C14 C19 139.5(3) no
C14 C1 C2 N1 -100.7(3) no
C14 C1 C2 C3 78.1(6) no
C8 C1 C14 C15 120.5(3) no
C8 C1 C14 C19 -60.6(4) no
C14 C1 C8 C9 -26.7(4) no
C14 C1 C8 C13 155.5(2) no
N1 C2 C3 N2 173.3(4) no
N1 C2 C3 C4 -3.7(6) no
C1 C2 C3 N2 -5.1(7) no
C1 C2 C3 C4 178.0(5) no
N2 C3 C4 C5 118.4(3) no
C2 C3 C4 C5 -65.3(4) no
C3 C4 C5 C6 -56.4(4) no
C4 C5 C6 C7 -58.0(4) no
C1 C8 C9 C10 -177.3(2) no
C1 C8 C13 C12 177.6(2) no
C9 C8 C13 C12 -0.2(4) no
C13 C8 C9 C10 0.6(4) no
C8 C9 C10 C11 -0.4(5) no
C9 C10 C11 C12 -0.1(5) no
C10 C11 C12 C13 0.5(5) no
C11 C12 C13 C8 -0.3(5) no
C1 C14 C15 C16 178.0(2) no
C1 C14 C19 C18 -177.5(2) no
C15 C14 C19 C18 1.4(4) no
C19 C14 C15 C16 -0.8(4) no
C14 C15 C16 C17 -0.1(5) no
C15 C16 C17 C18 0.4(5) no
C16 C17 C18 C19 0.1(5) no
C17 C18 C19 C14 -1.1(5) no
N3 C20 C21 N3 0.00(13) no
N3 C20 C21 C22 169.9(6) no
N3 C20 C27 C28 174.7(2) no
N3 C20 C27 C32 -9.1(4) no
N3 C20 C33 C34 87.9(3) no
N3 C20 C33 C38 -92.3(3) no
C21 C20 C27 C28 -130.0(3) no
C21 C20 C27 C32 46.2(4) no
C27 C20 C21 N3 -99.6(2) no
C27 C20 C21 C22 70.4(6) no
C21 C20 C33 C34 31.8(4) no
C21 C20 C33 C38 -148.3(2) no
C33 C20 C21 N3 100.5(3) no
C33 C20 C21 C22 -89.5(6) no
C27 C20 C33 C34 -128.0(3) no
C27 C20 C33 C38 51.9(4) no
C33 C20 C27 C28 30.0(4) no
C33 C20 C27 C32 -153.8(2) no
N3 C21 C22 N4 -166.7(4) no
N3 C21 C22 C23 17.4(6) no
C20 C21 C22 N4 27.7(7) no
C20 C21 C22 C23 -148.3(5) no
N4 C22 C23 C24 -88.9(4) no
C21 C22 C23 C24 86.4(3) no
C22 C23 C24 C26 -177.5(2) no
C23 C24 C26 C25 64.0(3) no
C20 C27 C28 C29 175.5(2) no
C20 C27 C32 C31 -176.4(2) no
C28 C27 C32 C31 -0.1(4) no
C32 C27 C28 C29 -0.8(4) no
C27 C28 C29 C30 0.6(5) no
C28 C29 C30 C31 0.4(5) no
C29 C30 C31 C32 -1.3(5) no
C30 C31 C32 C27 1.2(5) no
C20 C33 C34 C35 179.3(2) no
C20 C33 C38 C37 -179.8(2) no
C34 C33 C38 C37 0.1(4) no
C38 C33 C34 C35 -0.5(4) no
C33 C34 C35 C36 0.4(5) no
C34 C35 C36 C37 0.2(5) no
C35 C36 C37 C38 -0.6(5) no
C36 C37 C38 C33 0.5(4) no
